data_4082003
loop_
_publ_author_name
'Yoo, Changho'
'Kim, Jin'
'Lee, Yunho'

_publ_section_title
;
 Synthesis and Reactivity of Nickel(II) Hydroxycarbonyl Species,
 NiCOOH-\kC
;
_journal_issue 23
_journal_name_full Organometallics
_journal_page_first 7195
_journal_paper_doi 10.1021/om400881j
_journal_volume 32
_journal_year 2013
_chemical_formula_moiety C34H49N1Ni1O2P2
_chemical_formula_sum 'C34 H49 N Ni O2 P2'
_chemical_formula_weight 624.39
_chemical_name_common (PNP)NiCOOMe
_chemical_name_systematic
; 
 ? 
;
_space_group_IT_number 14
_symmetry_cell_setting monoclinic
_symmetry_space_group_name_Hall '-P 2ybc'
_symmetry_space_group_name_H-M 'P 1 21/c 1'
_atom_sites_solution_hydrogens geom
_atom_sites_solution_primary direct
_atom_sites_solution_secondary difmap
_audit_creation_method SHELXL-97
_cell_angle_alpha 90.00
_cell_angle_beta 93.64(3)
_cell_angle_gamma 90.00
_cell_formula_units_Z 4
_cell_length_a 12.278(3)
_cell_length_b 9.780(2)
_cell_length_c 27.313(6)
_cell_measurement_reflns_used 78119
_cell_measurement_temperature 100(2)
_cell_measurement_theta_max 33.55
_cell_measurement_theta_min 0.36
_cell_volume 3273.1(13)
_computing_cell_refinement HKL3000
_computing_data_collection 'PAL ADSC Quantum-210 ADX Program'
_computing_data_reduction HKL3000
_computing_molecular_graphics ORTEP3
_computing_publication_material 'Bruker SHELXTL'
_computing_structure_refinement 'SHELXL-97 (Sheldrick, 1997)'
_computing_structure_solution 'SHELXS-97 (Sheldrick, 1990)'
_diffrn_ambient_temperature 100(2)
_diffrn_measured_fraction_theta_full 0.969
_diffrn_measured_fraction_theta_max 0.952
_diffrn_measurement_device_type 'ADSC Q210 CCD area detector'
_diffrn_measurement_method 'omega scan'
_diffrn_radiation_monochromator 'Si(111) double crystal monochromator'
_diffrn_radiation_source 'PLSII 2D bending magnet'
_diffrn_radiation_type synchrotron
_diffrn_radiation_wavelength 0.63000
_diffrn_reflns_av_R_equivalents 0.0648
_diffrn_reflns_av_sigmaI/netI 0.0588
_diffrn_reflns_limit_h_max 19
_diffrn_reflns_limit_h_min -19
_diffrn_reflns_limit_k_max 13
_diffrn_reflns_limit_k_min -14
_diffrn_reflns_limit_l_max 42
_diffrn_reflns_limit_l_min -42
_diffrn_reflns_number 45410
_diffrn_reflns_theta_full 25.00
_diffrn_reflns_theta_max 29.48
_diffrn_reflns_theta_min 1.47
_diffrn_standards_number 0
_exptl_absorpt_coefficient_mu 0.477
_exptl_absorpt_correction_type empirical
_exptl_absorpt_process_details 'HKL3000 Scalepack'
_exptl_crystal_colour yellow
_exptl_crystal_density_diffrn 1.267
_exptl_crystal_density_method 'not measured'
_exptl_crystal_description platy
_exptl_crystal_F_000 1336
_exptl_crystal_size_max 0.15
_exptl_crystal_size_mid 0.08
_exptl_crystal_size_min 0.05
_refine_diff_density_max 2.061
_refine_diff_density_min -1.294
_refine_diff_density_rms 0.098
_refine_ls_extinction_method none
_refine_ls_goodness_of_fit_ref 0.939
_refine_ls_hydrogen_treatment mixed
_refine_ls_matrix_type full
_refine_ls_number_parameters 428
_refine_ls_number_reflns 12453
_refine_ls_number_restraints 761
_refine_ls_restrained_S_all 0.916
_refine_ls_R_factor_all 0.0747
_refine_ls_R_factor_gt 0.0484
_refine_ls_shift/su_max 0.012
_refine_ls_shift/su_mean 0.001
_refine_ls_structure_factor_coef Fsqd
_refine_ls_weighting_details
; calc 
 [0.00000+1.00000exp(0.60(sin\q/\l)^2^)]/ 
   [\s^2^(Fo^2^)+0.8000+0.8593*P+(0.1115P)^2^+0.0000sin\q/\l] 
 where P = 0.33333Fo^2^ + 0.66667Fc^2^ 
;
_refine_ls_weighting_scheme calc
_refine_ls_wR_factor_gt 0.1321
_refine_ls_wR_factor_ref 0.1495
_reflns_number_gt 8861
_reflns_number_total 12453
_reflns_threshold_expression >2sigma(I)
_cod_data_source_file om400881j_si_002.cif
_cod_data_source_block p30-1
_cod_depositor_comments
;
The following automatic conversions were performed:

'_symmetry_cell_setting' value 'Monoclinic' changed to 'monoclinic'
according to /home/saulius/struct/CIF-dictionaries/cif_core.dic
dictionary named 'cif_core.dic' version 2.4.2 from 2011-04-26.

Automatic conversion script
Id: cif_fix_values 1891 2012-01-12 08:04:46Z andrius 
;
_cod_original_cell_volume 3273.1(12)
_cod_original_sg_symbol_H-M P2(1)/c
_cod_database_code 4082003

loop_
_symmetry_equiv_pos_as_xyz
'x, y, z'
'-x, y+1/2, -z+1/2'
'-x, -y, -z'
'x, -y-1/2, z-1/2'

loop_
_atom_site_label
_atom_site_type_symbol
_atom_site_fract_x
_atom_site_fract_y
_atom_site_fract_z
_atom_site_U_iso_or_equiv
_atom_site_adp_type
_atom_site_occupancy
_atom_site_symmetry_multiplicity
_atom_site_calc_flag
_atom_site_refinement_flags
_atom_site_disorder_assembly
_atom_site_disorder_group
C2A C 0.7863(9) 0.4783(8) 0.0292(3) 0.062(2) Uani 0.397(6) 1 d PU A 1
H2AA H 0.7295 0.5365 0.0153 0.093 Uiso 0.397(6) 1 calc PR A 1
H2AB H 0.8084 0.4155 0.0047 0.093 Uiso 0.397(6) 1 calc PR A 1
H2AC H 0.8476 0.5331 0.0407 0.093 Uiso 0.397(6) 1 calc PR A 1
C2B C 0.9479(4) 0.4278(4) 0.04084(18) 0.0457(12) Uani 0.602(6) 1 d PU A 1
H2BA H 1.0240 0.4202 0.0351 0.069 Uiso 0.602(6) 1 calc PR A 1
H2BB H 0.9332 0.5179 0.0528 0.069 Uiso 0.602(6) 1 calc PR A 1
H2BC H 0.9050 0.4120 0.0108 0.069 Uiso 0.602(6) 1 calc PR A 1
Ni Ni 0.768817(17) 0.19696(2) 0.132458(8) 0.01602(6) Uani 1 1 d U . .
P2 P 0.77640(3) 0.33542(4) 0.194681(15) 0.01416(8) Uani 1 1 d U . .
P1 P 0.77637(3) 0.02749(5) 0.082053(15) 0.01472(9) Uani 1 1 d U . .
N N 0.70386(11) 0.06779(15) 0.17492(5) 0.0157(2) Uani 1 1 d U . .
C11 C 0.67777(12) -0.08559(17) 0.10661(6) 0.0159(3) Uani 1 1 d U . .
C4 C 0.75493(12) 0.21341(17) 0.24291(6) 0.0142(3) Uani 1 1 d U . .
C3 C 0.72001(12) 0.08364(17) 0.22537(6) 0.0144(3) Uani 1 1 d U . .
C5 C 0.77712(13) 0.23668(19) 0.29307(6) 0.0180(3) Uani 1 1 d U . .
H5A H 0.7993 0.3233 0.3036 0.022 Uiso 1 1 calc R . .
C7 C 0.73477(13) 0.00537(19) 0.31026(6) 0.0196(3) Uani 1 1 d U . .
H7A H 0.7285 -0.0655 0.3326 0.024 Uiso 1 1 calc R . .
C27 C 0.74233(14) 0.03469(19) 0.01576(6) 0.0206(3) Uani 1 1 d U . .
H27A H 0.7313 -0.0592 0.0039 0.025 Uiso 1 1 calc R . .
C6 C 0.76697(13) 0.1344(2) 0.32759(6) 0.0199(3) Uani 1 1 d U . .
C10 C 0.65000(13) -0.04650(17) 0.15416(6) 0.0162(3) Uani 1 1 d U . .
C12 C 0.62836(13) -0.19689(18) 0.08246(6) 0.0192(3) Uani 1 1 d U . .
H12A H 0.6490 -0.2205 0.0514 0.023 Uiso 1 1 calc R . .
C15 C 0.56603(13) -0.12106(19) 0.17472(7) 0.0202(3) Uani 1 1 d U . .
H15A H 0.5430 -0.0964 0.2053 0.024 Uiso 1 1 calc R . .
C8 C 0.71180(13) -0.02049(18) 0.26069(6) 0.0179(3) Uani 1 1 d U . .
H8A H 0.6907 -0.1079 0.2506 0.021 Uiso 1 1 calc R . .
C13 C 0.54853(14) -0.27373(19) 0.10396(7) 0.0211(3) Uani 1 1 d U . .
C24 C 0.90983(13) -0.05913(19) 0.09025(6) 0.0199(3) Uani 1 1 d U . .
H24A H 0.9640 -0.0009 0.0756 0.024 Uiso 1 1 calc R . .
C14 C 0.51713(14) -0.2315(2) 0.14970(7) 0.0227(3) Uani 1 1 d U . .
H14A H 0.4616 -0.2786 0.1640 0.027 Uiso 1 1 calc R . .
C21 C 0.90480(15) 0.4234(2) 0.21336(7) 0.0238(4) Uani 1 1 d U . .
H21A H 0.9004 0.4555 0.2472 0.029 Uiso 1 1 calc R . .
C18 C 0.66640(15) 0.46257(19) 0.19566(7) 0.0217(3) Uani 1 1 d U . .
H18A H 0.6755 0.5271 0.1688 0.026 Uiso 1 1 calc R . .
O1 O 0.91954(15) 0.32547(19) 0.07769(7) 0.0402(4) Uani 1 1 d U . .
C23 C 0.94287(16) -0.0729(2) 0.14483(7) 0.0271(4) Uani 1 1 d U . .
H23A H 1.0123 -0.1179 0.1489 0.041 Uiso 1 1 calc R . .
H23B H 0.8890 -0.1258 0.1604 0.041 Uiso 1 1 calc R . .
H23C H 0.9480 0.0163 0.1595 0.041 Uiso 1 1 calc R . .
C1 C 0.8188(2) 0.3273(3) 0.08815(8) 0.0411(6) Uani 1 1 d U A .
C16 C 0.49895(17) -0.3974(2) 0.07801(8) 0.0293(4) Uani 1 1 d U . .
H16A H 0.4457 -0.4378 0.0978 0.044 Uiso 1 1 calc R . .
H16B H 0.5552 -0.4630 0.0727 0.044 Uiso 1 1 calc R . .
H16C H 0.4645 -0.3702 0.0470 0.044 Uiso 1 1 calc R . .
C25 C 0.91075(16) -0.1980(2) 0.06450(8) 0.0273(4) Uani 1 1 d U . .
H25A H 0.9816 -0.2388 0.0698 0.041 Uiso 1 1 calc R . .
H25B H 0.8942 -0.1857 0.0300 0.041 Uiso 1 1 calc R . .
H25C H 0.8570 -0.2566 0.0776 0.041 Uiso 1 1 calc R . .
C17 C 0.55778(15) 0.3890(2) 0.18542(8) 0.0309(4) Uani 1 1 d U . .
H17A H 0.4992 0.4539 0.1857 0.046 Uiso 1 1 calc R . .
H17B H 0.5490 0.3211 0.2102 0.046 Uiso 1 1 calc R . .
H17C H 0.5568 0.3457 0.1538 0.046 Uiso 1 1 calc R . .
O2 O 0.74880(17) 0.4077(2) 0.06729(7) 0.0466(4) Uani 1 1 d U . .
C20 C 0.99960(16) 0.3221(3) 0.21225(9) 0.0341(5) Uani 1 1 d U . .
H20A H 1.0667 0.3678 0.2220 0.051 Uiso 1 1 calc R . .
H20B H 1.0034 0.2867 0.1796 0.051 Uiso 1 1 calc R . .
H20C H 0.9882 0.2482 0.2345 0.051 Uiso 1 1 calc R . .
C22 C 0.9235(2) 0.5475(2) 0.18072(8) 0.0358(5) Uani 1 1 d U . .
H22A H 0.9910 0.5909 0.1913 0.054 Uiso 1 1 calc R . .
H22B H 0.8645 0.6111 0.1831 0.054 Uiso 1 1 calc R . .
H22C H 0.9267 0.5181 0.1473 0.054 Uiso 1 1 calc R . .
C9 C 0.79257(18) 0.1608(3) 0.38139(7) 0.0322(4) Uani 1 1 d U . .
H9A H 0.8129 0.2549 0.3862 0.048 Uiso 1 1 calc R . .
H9B H 0.8518 0.1030 0.3932 0.048 Uiso 1 1 calc R . .
H9C H 0.7293 0.1414 0.3991 0.048 Uiso 1 1 calc R . .
C26 C 0.63508(17) 0.1125(2) 0.00576(8) 0.0316(4) Uani 1 1 d U . .
H26A H 0.6173 0.1160 -0.0290 0.047 Uiso 1 1 calc R . .
H26B H 0.6429 0.2038 0.0184 0.047 Uiso 1 1 calc R . .
H26C H 0.5778 0.0665 0.0216 0.047 Uiso 1 1 calc R . .
C28 C 0.83439(18) 0.0982(2) -0.01203(7) 0.0315(4) Uani 1 1 d U . .
H28A H 0.8134 0.1002 -0.0465 0.047 Uiso 1 1 calc R . .
H28B H 0.8995 0.0446 -0.0065 0.047 Uiso 1 1 calc R . .
H28C H 0.8479 0.1898 -0.0005 0.047 Uiso 1 1 calc R . .
C19 C 0.6663(2) 0.5447(2) 0.24333(8) 0.0342(5) Uani 1 1 d U . .
H19A H 0.6068 0.6087 0.2412 0.051 Uiso 1 1 calc R . .
H19B H 0.7340 0.5934 0.2483 0.051 Uiso 1 1 calc R . .
H19C H 0.6579 0.4837 0.2704 0.051 Uiso 1 1 calc R . .
C34A C 0.8142(7) -0.2182(13) -0.0937(5) 0.043(2) Uani 0.531(9) 1 d PDU B 1
H34A H 0.8874 -0.2435 -0.0916 0.052 Uiso 0.531(9) 1 calc PR B 1
C30A C 0.6326(9) -0.2481(13) -0.0696(4) 0.048(2) Uani 0.531(9) 1 d PDU B 1
H30A H 0.5827 -0.2967 -0.0523 0.058 Uiso 0.531(9) 1 calc PR B 1
C31A C 0.5972(7) -0.1355(11) -0.0976(4) 0.0432(19) Uani 0.531(9) 1 d PDU B 1
H31A H 0.5249 -0.1067 -0.0982 0.052 Uiso 0.531(9) 1 calc PR B 1
C32A C 0.6724(5) -0.0679(8) -0.1243(2) 0.0499(16) Uani 0.531(9) 1 d PDU B 1
H32A H 0.6504 0.0072 -0.1433 0.060 Uiso 0.531(9) 1 calc PR B 1
C29A C 0.7405(6) -0.2887(6) -0.0673(3) 0.0479(15) Uani 0.531(9) 1 d PDU B 1
H29A H 0.7632 -0.3631 -0.0480 0.057 Uiso 0.531(9) 1 calc PR B 1
C33A C 0.7796(4) -0.1101(8) -0.1231(2) 0.0462(15) Uani 0.531(9) 1 d PDU B 1
H33A H 0.8287 -0.0657 -0.1423 0.055 Uiso 0.531(9) 1 calc PR B 1
C32B C 0.7119(6) -0.3312(7) -0.0482(3) 0.0420(15) Uani 0.469(9) 1 d PU B 2
H32B H 0.7138 -0.4018 -0.0253 0.050 Uiso 0.469(9) 1 calc PR B 2
C31B C 0.8064(6) -0.2895(9) -0.0680(3) 0.051(2) Uani 0.469(9) 1 d PU B 2
H31B H 0.8718 -0.3328 -0.0585 0.061 Uiso 0.469(9) 1 calc PR B 2
C29B C 0.7115(11) -0.1234(10) -0.1154(3) 0.069(3) Uani 0.469(9) 1 d PU B 2
H29B H 0.7108 -0.0509 -0.1374 0.083 Uiso 0.469(9) 1 calc PR B 2
C30B C 0.8058(12) -0.1850(16) -0.1015(6) 0.061(3) Uani 0.469(9) 1 d PU B 2
H30B H 0.8704 -0.1572 -0.1145 0.074 Uiso 0.469(9) 1 calc PR B 2
C33B C 0.6146(11) -0.2690(14) -0.0621(5) 0.048(2) Uani 0.469(9) 1 d PU B 2
H33B H 0.5503 -0.2948 -0.0483 0.058 Uiso 0.469(9) 1 calc PR B 2
C34B C 0.6150(13) -0.1674(16) -0.0970(6) 0.067(3) Uani 0.469(9) 1 d PU B 2
H34B H 0.5494 -0.1277 -0.1084 0.080 Uiso 0.469(9) 1 calc PR B 2

loop_
_atom_site_aniso_label
_atom_site_aniso_U_11
_atom_site_aniso_U_22
_atom_site_aniso_U_33
_atom_site_aniso_U_23
_atom_site_aniso_U_13
_atom_site_aniso_U_12
C2A 0.116(6) 0.032(4) 0.040(4) 0.013(3) 0.027(4) 0.002(4)
C2B 0.058(3) 0.033(2) 0.049(3) 0.0017(17) 0.029(2) -0.0091(18)
Ni 0.01793(10) 0.01680(12) 0.01376(10) -0.00183(7) 0.00442(7) -0.00375(7)
P2 0.01396(16) 0.01497(19) 0.01364(17) -0.00099(13) 0.00168(13) -0.00270(13)
P1 0.01350(16) 0.0183(2) 0.01246(17) -0.00166(13) 0.00147(12) -0.00094(13)
N 0.0165(6) 0.0154(6) 0.0154(6) -0.0017(5) 0.0028(4) -0.0030(4)
C11 0.0135(6) 0.0175(8) 0.0166(6) -0.0018(5) 0.0006(5) -0.0018(5)
C4 0.0111(5) 0.0175(7) 0.0141(6) -0.0006(5) 0.0020(5) -0.0007(5)
C3 0.0115(6) 0.0175(7) 0.0145(6) -0.0001(5) 0.0027(5) -0.0002(5)
C5 0.0156(6) 0.0231(8) 0.0152(7) -0.0019(6) -0.0003(5) -0.0040(5)
C7 0.0144(6) 0.0262(9) 0.0182(7) 0.0066(6) 0.0006(5) -0.0009(6)
C27 0.0242(7) 0.0246(9) 0.0128(6) -0.0016(6) -0.0005(5) 0.0008(6)
C6 0.0154(6) 0.0290(9) 0.0152(7) 0.0024(6) -0.0004(5) -0.0022(6)
C10 0.0146(6) 0.0173(8) 0.0168(7) -0.0015(5) 0.0016(5) -0.0012(5)
C12 0.0178(7) 0.0187(8) 0.0206(7) -0.0046(6) -0.0015(5) -0.0018(5)
C15 0.0159(6) 0.0229(9) 0.0222(8) -0.0007(6) 0.0053(6) -0.0040(6)
C8 0.0177(7) 0.0172(8) 0.0190(7) 0.0018(6) 0.0022(5) -0.0002(5)
C13 0.0172(7) 0.0180(8) 0.0273(8) -0.0013(6) -0.0050(6) -0.0032(5)
C24 0.0152(6) 0.0233(9) 0.0211(7) -0.0011(6) 0.0001(5) 0.0008(6)
C14 0.0166(7) 0.0225(9) 0.0289(9) 0.0014(7) 0.0010(6) -0.0059(6)
C21 0.0230(8) 0.0282(10) 0.0202(8) -0.0019(6) 0.0018(6) -0.0133(7)
C18 0.0248(8) 0.0185(8) 0.0219(8) 0.0016(6) 0.0036(6) 0.0060(6)
O1 0.0395(9) 0.0425(10) 0.0402(9) -0.0020(7) 0.0151(7) -0.0121(7)
C23 0.0240(8) 0.0316(10) 0.0248(9) -0.0021(7) -0.0070(7) 0.0049(7)
C1 0.0644(16) 0.0399(13) 0.0208(9) -0.0119(8) 0.0164(10) -0.0206(11)
C16 0.0270(9) 0.0229(10) 0.0370(11) -0.0051(8) -0.0069(8) -0.0076(7)
C25 0.0235(8) 0.0275(10) 0.0306(9) -0.0053(7) -0.0004(7) 0.0063(7)
C17 0.0196(8) 0.0371(11) 0.0358(11) 0.0027(9) 0.0013(7) 0.0074(7)
O2 0.0529(11) 0.0540(12) 0.0334(9) 0.0089(8) 0.0074(8) 0.0010(9)
C20 0.0158(7) 0.0493(13) 0.0370(11) 0.0057(10) 0.0000(7) -0.0087(8)
C22 0.0457(12) 0.0312(11) 0.0309(10) -0.0007(8) 0.0067(9) -0.0220(9)
C9 0.0343(10) 0.0461(13) 0.0154(8) 0.0034(8) -0.0045(7) -0.0139(9)
C26 0.0301(9) 0.0378(12) 0.0256(9) 0.0022(8) -0.0081(7) 0.0073(8)
C28 0.0377(10) 0.0397(12) 0.0180(8) 0.0019(7) 0.0083(7) -0.0021(9)
C19 0.0468(12) 0.0264(11) 0.0297(10) -0.0062(8) 0.0053(9) 0.0118(9)
C34A 0.038(3) 0.049(5) 0.042(5) -0.012(3) -0.008(3) 0.010(3)
C30A 0.047(4) 0.052(5) 0.046(4) -0.020(3) 0.005(3) -0.015(3)
C31A 0.029(2) 0.067(6) 0.033(3) -0.023(3) -0.0023(19) 0.011(3)
C32A 0.044(3) 0.073(4) 0.033(3) -0.003(3) 0.002(2) 0.020(3)
C29A 0.058(4) 0.036(3) 0.050(3) -0.015(2) 0.006(3) 0.005(3)
C33A 0.035(2) 0.067(4) 0.037(3) -0.002(3) 0.006(2) 0.009(2)
C32B 0.058(3) 0.032(3) 0.037(3) -0.021(2) 0.014(2) -0.010(2)
C31B 0.046(3) 0.057(4) 0.050(4) -0.039(3) 0.014(3) -0.013(3)
C29B 0.121(8) 0.055(5) 0.031(3) -0.004(3) 0.002(4) -0.017(5)
C30B 0.079(6) 0.072(9) 0.036(5) -0.024(4) 0.025(5) -0.040(5)
C33B 0.046(4) 0.045(5) 0.054(5) -0.032(3) 0.008(3) -0.017(3)
C34B 0.072(6) 0.061(6) 0.064(5) -0.034(4) -0.023(5) 0.016(5)

loop_
_atom_type_symbol
_atom_type_description
_atom_type_scat_dispersion_real
_atom_type_scat_dispersion_imag
_atom_type_scat_source
C C 0.0021 0.0012 'International Tables Vol C Tables 4.2.6.8 and 6.1.1.4'
H H 0.0000 0.0000 'International Tables Vol C Tables 4.2.6.8 and 6.1.1.4'
N N 0.0044 0.0025 'International Tables Vol C Tables 4.2.6.8 and 6.1.1.4'
O O 0.0081 0.0047 'International Tables Vol C Tables 4.2.6.8 and 6.1.1.4'
P P 0.0832 0.0741 'International Tables Vol C Tables 4.2.6.8 and 6.1.1.4'
Ni Ni 0.3389 0.8985 'International Tables Vol C Tables 4.2.6.8 and 6.1.1.4'

loop_
_geom_angle_atom_site_label_1
_geom_angle_atom_site_label_2
_geom_angle_atom_site_label_3
_geom_angle
O2 C2A C2B 97.6(5)
O1 C2B C2A 90.0(3)
C1 Ni N 174.44(11)
C1 Ni P1 94.64(7)
N Ni P1 85.21(5)
C1 Ni P2 94.65(7)
N Ni P2 86.35(5)
P1 Ni P2 167.48(2)
C4 P2 C18 107.14(8)
C4 P2 C21 105.57(8)
C18 P2 C21 107.29(9)
C4 P2 Ni 99.07(6)
C18 P2 Ni 116.01(7)
C21 P2 Ni 120.16(7)
C11 P1 C27 105.95(8)
C11 P1 C24 106.60(8)
C27 P1 C24 106.41(8)
C11 P1 Ni 100.19(6)
C27 P1 Ni 125.70(6)
C24 P1 Ni 110.40(6)
C3 N C10 121.68(14)
C3 N Ni 119.14(11)
C10 N Ni 118.92(11)
C12 C11 C10 121.52(15)
C12 C11 P1 125.95(13)
C10 C11 P1 112.49(12)
C5 C4 C3 120.95(15)
C5 C4 P2 125.29(13)
C3 C4 P2 113.60(12)
N C3 C8 125.89(15)
N C3 C4 117.25(14)
C8 C3 C4 116.71(15)
C6 C5 C4 121.92(16)
C8 C7 C6 122.07(16)
C28 C27 C26 111.30(17)
C28 C27 P1 112.06(13)
C26 C27 P1 109.57(13)
C5 C6 C7 117.23(16)
C5 C6 C9 121.20(17)
C7 C6 C9 121.55(17)
N C10 C15 126.21(15)
N C10 C11 116.87(14)
C15 C10 C11 116.79(15)
C11 C12 C13 121.26(16)
C14 C15 C10 120.62(16)
C7 C8 C3 121.09(16)
C14 C13 C12 117.37(16)
C14 C13 C16 122.15(17)
C12 C13 C16 120.49(18)
C25 C24 C23 111.18(16)
C25 C24 P1 112.59(12)
C23 C24 P1 109.76(12)
C13 C14 C15 122.31(16)
C20 C21 C22 111.06(17)
C20 C21 P2 109.34(14)
C22 C21 P2 111.50(15)
C17 C18 C19 110.83(17)
C17 C18 P2 108.24(13)
C19 C18 P2 114.09(14)
C1 O1 C2B 114.4(3)
O2 C1 O1 122.7(2)
O2 C1 Ni 117.8(2)
O1 C1 Ni 119.3(2)
C1 O2 C2A 114.0(5)
C33A C34A C29A 120.1(7)
C29A C30A C31A 121.2(8)
C32A C31A C30A 118.1(7)
C33A C32A C31A 121.0(7)
C34A C29A C30A 119.5(7)
C32A C33A C34A 120.1(7)
C31B C32B C33B 120.1(8)
C32B C31B C30B 121.0(9)
C30B C29B C34B 120.2(10)
C31B C30B C29B 119.4(10)
C32B C33B C34B 118.1(11)
C33B C34B C29B 121.0(12)

loop_
_geom_bond_atom_site_label_1
_geom_bond_atom_site_label_2
_geom_bond_distance
C2A O2 1.353(7)
C2A C2B 2.050(12)
C2B O1 1.477(4)
Ni C1 1.887(2)
Ni N 1.9221(14)
Ni P1 2.1603(6)
Ni P2 2.1704(6)
P2 C4 1.8091(17)
P2 C18 1.8374(18)
P2 C21 1.8395(18)
P1 C11 1.8005(16)
P1 C27 1.8336(17)
P1 C24 1.8455(17)
N C3 1.388(2)
N C10 1.400(2)
C11 C12 1.392(2)
C11 C10 1.416(2)
C4 C5 1.398(2)
C4 C3 1.414(2)
C3 C8 1.411(2)
C5 C6 1.386(2)
C7 C8 1.389(2)
C7 C6 1.396(3)
C27 C28 1.533(3)
C27 C26 1.530(3)
C6 C9 1.505(3)
C10 C15 1.408(2)
C12 C13 1.394(2)
C15 C14 1.393(3)
C13 C14 1.393(3)
C13 C16 1.510(3)
C24 C25 1.530(3)
C24 C23 1.526(3)
C21 C20 1.530(3)
C21 C22 1.531(3)
C18 C17 1.525(3)
C18 C19 1.530(3)
O1 C1 1.287(3)
C1 O2 1.272(4)
C34A C33A 1.379(9)
C34A C29A 1.376(11)
C30A C29A 1.381(12)
C30A C31A 1.394(13)
C31A C32A 1.381(11)
C32A C33A 1.378(7)
C32B C31B 1.373(9)
C32B C33B 1.372(16)
C31B C30B 1.372(15)
C29B C30B 1.338(18)
C29B C34B 1.385(19)
C33B C34B 1.377(19)
